data_1517925
loop_
_publ_author_name
'Zhou, Min'
'Miao, Ming-Ming'
'Du, Gang'
'Li, Xiao-Nian'
'Shang, Shan-Zhai'
'Zhao, Wei'
'Liu, Zhi-Hua'
'Yang, Guang-Yu'
'Che, Chun-Tao'
'Hu, Qiu-Fen'
'Gao, Xue-Mei'

_publ_section_title
;
 Aspergillines A-E, Highly Oxygenated Hexacyclic
 Indole-Tetrahydrofuran-Tetramic Acid Derivatives from Aspergillus
 versicolor.
;
_journal_issue 19
_journal_name_full 'Organic letters'
_journal_page_first 5016
_journal_page_last 5019
_journal_paper_doi 10.1021/ol502307u
_journal_volume 16
_journal_year 2014
_chemical_absolute_configuration ad
_chemical_formula_moiety 'C19 H20 N2 O6'
_chemical_formula_sum 'C19 H20 N2 O6'
_chemical_formula_weight 372.37
_chemical_name_systematic
; 
 ? 
;
_space_group_IT_number 4
_symmetry_cell_setting monoclinic
_symmetry_space_group_name_Hall 'P 2yb'
_symmetry_space_group_name_H-M 'P 1 21 1'
_atom_sites_solution_hydrogens geom
_atom_sites_solution_primary direct
_atom_sites_solution_secondary difmap
_audit_creation_method SHELXL-97
_cell_angle_alpha 90.00
_cell_angle_beta 90.851(3)
_cell_angle_gamma 90.00
_cell_formula_units_Z 2
_cell_length_a 8.8619(5)
_cell_length_b 7.5272(5)
_cell_length_c 12.6082(8)
_cell_measurement_reflns_used 6321
_cell_measurement_temperature 100(2)
_cell_measurement_theta_max 68.97
_cell_measurement_theta_min 3.51
_cell_volume 840.94(9)
_computing_cell_refinement 'Bruker SAINT'
_computing_data_collection 'Bruker APEX2'
_computing_data_reduction 'Bruker SAINT'
_computing_molecular_graphics 'Bruker SHELXTL'
_computing_publication_material 'Bruker SHELXTL'
_computing_structure_refinement 'SHELXL-97 (Sheldrick, 2008)'
_computing_structure_solution 'SHELXS-97 (Sheldrick, 2008)'
_diffrn_ambient_temperature 100(2)
_diffrn_measured_fraction_theta_full 0.922
_diffrn_measured_fraction_theta_max 0.922
_diffrn_measurement_device_type 'Bruker APEX-II CCD'
_diffrn_measurement_method '\f and \w scans'
_diffrn_radiation_monochromator graphite
_diffrn_radiation_source 'fine-focus sealed tube'
_diffrn_radiation_type CuK\a
_diffrn_radiation_wavelength 1.54178
_diffrn_reflns_av_R_equivalents 0.0519
_diffrn_reflns_av_sigmaI/netI 0.0632
_diffrn_reflns_limit_h_max 10
_diffrn_reflns_limit_h_min -10
_diffrn_reflns_limit_k_max 8
_diffrn_reflns_limit_k_min -8
_diffrn_reflns_limit_l_max 11
_diffrn_reflns_limit_l_min -14
_diffrn_reflns_number 5810
_diffrn_reflns_theta_full 69.31
_diffrn_reflns_theta_max 69.31
_diffrn_reflns_theta_min 3.51
_exptl_absorpt_coefficient_mu 0.925
_exptl_absorpt_correction_T_max 0.9131
_exptl_absorpt_correction_T_min 0.7317
_exptl_absorpt_correction_type multi-scan
_exptl_absorpt_process_details sadabs
_exptl_crystal_colour colourless
_exptl_crystal_density_diffrn 1.471
_exptl_crystal_density_method 'not measured'
_exptl_crystal_description prism
_exptl_crystal_F_000 392
_exptl_crystal_size_max 0.36
_exptl_crystal_size_mid 0.13
_exptl_crystal_size_min 0.10
_refine_diff_density_max 0.619
_refine_diff_density_min -0.767
_refine_diff_density_rms 0.147
_refine_ls_abs_structure_details 'Flack H D (1983), Acta Cryst. A39, 876-881'
_refine_ls_abs_structure_Flack -0.1(3)
_refine_ls_extinction_method none
_refine_ls_goodness_of_fit_ref 1.049
_refine_ls_hydrogen_treatment constr
_refine_ls_matrix_type full
_refine_ls_number_parameters 248
_refine_ls_number_reflns 2579
_refine_ls_number_restraints 7
_refine_ls_restrained_S_all 1.053
_refine_ls_R_factor_all 0.0832
_refine_ls_R_factor_gt 0.0828
_refine_ls_shift/su_max 0.000
_refine_ls_shift/su_mean 0.000
_refine_ls_structure_factor_coef Fsqd
_refine_ls_weighting_details 'calc w=1/[\s^2^(Fo^2^)+(0.1933P)^2^+0.0000P] where P=(Fo^2^+2Fc^2^)/3'
_refine_ls_weighting_scheme calc
_refine_ls_wR_factor_gt 0.2086
_refine_ls_wR_factor_ref 0.2099
_reflns_number_gt 2532
_reflns_number_total 2579
_reflns_threshold_expression >2sigma(I)
_cod_data_source_file ol502307u_si_002.cif
_cod_data_source_block cu_lyq3_0m
_cod_depositor_comments
;
The following automatic conversions were performed:

'_symmetry_cell_setting' value 'Monoclinic' changed to 'monoclinic'
according to
/home/saulius/struct/COD-crude-data--automatic-downloads/current/ACS/lib/dictionaries/cif_core.dic
dictionary named 'cif_core.dic' version 2.4.2 from 2011-04-26.

Automatic conversion script
Id: cif_fix_values 2827 2014-09-09 07:05:25Z andrius 
;
_cod_original_sg_symbol_H-M 'P 21'
_cod_database_code 1517925

loop_
_symmetry_equiv_pos_as_xyz
'x, y, z'
'-x, y+1/2, -z'

loop_
_atom_site_label
_atom_site_type_symbol
_atom_site_fract_x
_atom_site_fract_y
_atom_site_fract_z
_atom_site_U_iso_or_equiv
_atom_site_adp_type
_atom_site_occupancy
_atom_site_symmetry_multiplicity
_atom_site_calc_flag
_atom_site_refinement_flags
O3 O 0.0618(3) 0.6031(4) 0.26146(19) 0.0166(6) Uani 1 1 d .
O7 O 0.0993(3) 0.1975(3) 0.1119(2) 0.0201(6) Uani 1 1 d .
H7 H 0.0445 0.2445 0.0647 0.030 Uiso 1 1 calc R
O8 O 0.4048(3) 0.2487(4) 0.2208(2) 0.0225(6) Uani 1 1 d .
O2 O -0.1291(3) 0.8548(3) 0.13118(19) 0.0187(6) Uani 1 1 d .
O6 O -0.0547(2) 0.4942(3) 0.1058(2) 0.0174(6) Uani 1 1 d .
H6 H -0.0734 0.5905 0.0747 0.026 Uiso 1 1 calc R
O5 O 0.1848(3) 0.6366(3) -0.00152(19) 0.0150(6) Uani 1 1 d .
H5 H 0.1754 0.5371 -0.0311 0.023 Uiso 1 1 calc R
N9 N 0.3412(3) 0.5113(4) 0.1374(2) 0.0143(7) Uani 1 1 d .
N1 N -0.0920(3) 0.9963(4) 0.2925(2) 0.0173(7) Uani 1 1 d .
C15 C 0.1779(5) 1.0924(6) 0.5166(3) 0.0268(9) Uani 1 1 d .
H15 H 0.1913 1.1595 0.5799 0.032 Uiso 1 1 calc R
C14 C 0.2941(4) 0.9797(6) 0.4840(3) 0.0238(9) Uani 1 1 d .
H14 H 0.3873 0.9768 0.5222 0.029 Uiso 1 1 calc R
C13 C 0.2724(4) 0.8724(5) 0.3956(3) 0.0174(8) Uani 1 1 d .
C18 C 0.1361(4) 0.8808(5) 0.3440(3) 0.0164(8) Uani 1 1 d .
C3 C 0.0948(4) 0.7903(5) 0.2448(3) 0.0135(7) Uani 1 1 d .
C6 C 0.0781(4) 0.5104(4) 0.1644(3) 0.0119(7) Uani 1 1 d .
C7 C 0.1412(4) 0.3264(5) 0.1875(3) 0.0173(8) Uani 1 1 d .
H7A H 0.1104 0.2870 0.2597 0.021 Uiso 1 1 calc R
C8 C 0.3130(4) 0.3537(5) 0.1854(3) 0.0154(8) Uani 1 1 d .
C10 C 0.4678(3) 0.6379(5) 0.1559(3) 0.0154(8) Uani 1 1 d .
C22 C 0.6016(4) 0.5542(5) 0.2166(3) 0.0174(8) Uani 1 1 d .
H22A H 0.5656 0.4997 0.2821 0.026 Uiso 1 1 calc R
H22B H 0.6760 0.6464 0.2340 0.026 Uiso 1 1 calc R
H22C H 0.6484 0.4632 0.1723 0.026 Uiso 1 1 calc R
C21 C 0.5225(4) 0.7110(5) 0.0505(3) 0.0186(8) Uani 1 1 d .
H21A H 0.5648 0.6142 0.0083 0.028 Uiso 1 1 calc R
H21B H 0.6004 0.8011 0.0638 0.028 Uiso 1 1 calc R
H21C H 0.4376 0.7649 0.0117 0.028 Uiso 1 1 calc R
C11 C 0.3835(4) 0.7883(5) 0.2190(3) 0.0146(8) Uani 1 1 d .
H11 H 0.4350 0.9041 0.2055 0.018 Uiso 1 1 calc R
C12 C 0.3848(4) 0.7526(5) 0.3417(3) 0.0182(8) Uani 1 1 d U
H12A H 0.3588 0.6268 0.3553 0.022 Uiso 1 1 calc R
H12B H 0.4871 0.7749 0.3713 0.022 Uiso 1 1 calc R
C16 C 0.0422(4) 1.1094(6) 0.4586(3) 0.0242(9) Uani 1 1 d .
H16 H -0.0336 1.1915 0.4788 0.029 Uiso 1 1 calc R
C17 C 0.0242(4) 1.0017(5) 0.3715(3) 0.0175(8) Uani 1 1 d .
C2 C -0.0530(3) 0.8857(5) 0.2124(3) 0.0138(7) Uani 1 1 d .
C5 C 0.2068(4) 0.6128(5) 0.1076(3) 0.0149(7) Uani 1 1 d .
C4 C 0.2248(4) 0.7921(5) 0.1638(3) 0.0151(8) Uani 1 1 d .
H18 H 0.2150 0.8936 0.1130 0.018 Uiso 1 1 calc R
C23 C -0.2236(4) 1.1124(6) 0.2906(3) 0.0274(9) Uani 1 1 d .
H23A H -0.1910 1.2360 0.2990 0.041 Uiso 1 1 calc R
H23B H -0.2906 1.0803 0.3487 0.041 Uiso 1 1 calc R
H23C H -0.2777 1.0989 0.2227 0.041 Uiso 1 1 calc R

loop_
_atom_site_aniso_label
_atom_site_aniso_U_11
_atom_site_aniso_U_22
_atom_site_aniso_U_33
_atom_site_aniso_U_23
_atom_site_aniso_U_13
_atom_site_aniso_U_12
O3 0.0234(13) 0.0174(13) 0.0089(13) 0.0008(10) 0.0001(9) -0.0003(10)
O7 0.0272(13) 0.0177(13) 0.0152(15) -0.0033(10) -0.0060(10) 0.0016(10)
O8 0.0218(12) 0.0226(14) 0.0229(15) 0.0031(12) -0.0046(10) 0.0034(11)
O2 0.0241(13) 0.0204(14) 0.0116(14) -0.0002(10) -0.0051(10) -0.0006(10)
O6 0.0179(11) 0.0207(14) 0.0133(15) 0.0019(11) -0.0051(9) -0.0021(10)
O5 0.0224(12) 0.0182(13) 0.0043(12) -0.0003(9) -0.0038(8) -0.0008(9)
N9 0.0142(13) 0.0227(16) 0.0059(16) -0.0003(12) -0.0046(10) -0.0005(12)
N1 0.0217(14) 0.0207(16) 0.0094(17) 0.0014(12) -0.0025(12) 0.0045(12)
C15 0.037(2) 0.033(2) 0.010(2) -0.0105(17) 0.0025(16) 0.0003(18)
C14 0.0298(19) 0.032(2) 0.009(2) -0.0010(15) -0.0048(14) -0.0004(16)
C13 0.0281(18) 0.0219(18) 0.0023(18) 0.0024(14) -0.0009(13) 0.0020(15)
C18 0.0245(17) 0.0214(18) 0.0033(18) 0.0038(14) 0.0014(13) -0.0039(14)
C3 0.0198(16) 0.0156(18) 0.0051(17) 0.0006(14) -0.0045(12) -0.0028(13)
C6 0.0159(14) 0.0145(17) 0.0053(19) -0.0025(13) -0.0027(12) 0.0003(13)
C7 0.0249(18) 0.0171(17) 0.010(2) 0.0003(14) 0.0014(13) -0.0007(13)
C8 0.0228(18) 0.0164(18) 0.0071(18) 0.0000(14) 0.0024(12) 0.0000(14)
C10 0.0143(16) 0.0212(18) 0.0107(18) -0.0021(14) -0.0024(12) -0.0032(14)
C22 0.0172(16) 0.0234(19) 0.0115(18) 0.0003(14) -0.0031(13) -0.0021(13)
C21 0.0234(16) 0.0225(19) 0.0098(19) -0.0010(14) 0.0000(12) 0.0004(14)
C11 0.0189(17) 0.0197(18) 0.0052(17) 0.0009(13) -0.0025(12) -0.0004(13)
C12 0.0193(13) 0.0240(15) 0.0112(15) -0.0008(12) -0.0049(11) 0.0007(12)
C16 0.031(2) 0.029(2) 0.012(2) -0.0063(16) 0.0020(15) -0.0006(17)
C17 0.0243(16) 0.0205(18) 0.0079(18) 0.0020(14) 0.0038(13) 0.0012(14)
C2 0.0159(16) 0.0181(17) 0.0074(17) 0.0049(14) -0.0046(12) -0.0036(13)
C5 0.0197(17) 0.0217(17) 0.0033(17) 0.0003(14) -0.0043(12) 0.0002(13)
C4 0.0193(16) 0.0215(19) 0.0045(18) -0.0003(14) -0.0028(12) 0.0010(13)
C23 0.0258(19) 0.033(2) 0.023(2) -0.0059(18) 0.0012(15) 0.0065(18)

loop_
_atom_type_symbol
_atom_type_description
_atom_type_scat_dispersion_real
_atom_type_scat_dispersion_imag
_atom_type_scat_source
C C 0.0181 0.0091 'International Tables Vol C Tables 4.2.6.8 and 6.1.1.4'
H H 0.0000 0.0000 'International Tables Vol C Tables 4.2.6.8 and 6.1.1.4'
N N 0.0311 0.0180 'International Tables Vol C Tables 4.2.6.8 and 6.1.1.4'
O O 0.0492 0.0322 'International Tables Vol C Tables 4.2.6.8 and 6.1.1.4'

loop_
_geom_angle_atom_site_label_1
_geom_angle_atom_site_label_2
_geom_angle_atom_site_label_3
_geom_angle
C6 O3 C3 109.2(3)
C7 O7 H7 109.5
C6 O6 H6 109.5
C5 O5 H5 109.5
C8 N9 C5 114.6(3)
C8 N9 C10 129.3(3)
C5 N9 C10 108.4(3)
C2 N1 C17 110.4(3)
C2 N1 C23 124.6(3)
C17 N1 C23 124.4(3)
C14 C15 C16 122.0(4)
C14 C15 H15 119.0
C16 C15 H15 119.0
C13 C14 C15 119.6(3)
C13 C14 H14 120.2
C15 C14 H14 120.2
C18 C13 C14 117.8(3)
C18 C13 C12 113.4(3)
C14 C13 C12 128.6(3)
C13 C18 C17 122.7(3)
C13 C18 C3 126.4(3)
C17 C18 C3 110.2(3)
O3 C3 C18 112.0(3)
O3 C3 C2 108.5(3)
C18 C3 C2 102.1(3)
O3 C3 C4 104.9(3)
C18 C3 C4 112.3(3)
C2 C3 C4 117.3(3)
O6 C6 O3 114.0(3)
O6 C6 C7 109.2(3)
O3 C6 C7 109.0(3)
O6 C6 C5 114.8(3)
O3 C6 C5 103.8(3)
C7 C6 C5 105.6(3)
O7 C7 C6 114.0(3)
O7 C7 C8 109.4(3)
C6 C7 C8 103.7(3)
O7 C7 H7A 109.9
C6 C7 H7A 109.9
C8 C7 H7A 109.9
O8 C8 N9 127.3(3)
O8 C8 C7 124.4(3)
N9 C8 C7 108.3(3)
N9 C10 C21 110.1(3)
N9 C10 C22 113.0(3)
C21 C10 C22 109.2(3)
N9 C10 C11 100.2(2)
C21 C10 C11 109.8(3)
C22 C10 C11 114.2(3)
C10 C22 H22A 109.5
C10 C22 H22B 109.5
H22A C22 H22B 109.5
C10 C22 H22C 109.5
H22A C22 H22C 109.5
H22B C22 H22C 109.5
C10 C21 H21A 109.5
C10 C21 H21B 109.5
H21A C21 H21B 109.5
C10 C21 H21C 109.5
H21A C21 H21C 109.5
H21B C21 H21C 109.5
C4 C11 C12 115.8(3)
C4 C11 C10 102.7(3)
C12 C11 C10 112.2(3)
C4 C11 H11 108.6
C12 C11 H11 108.6
C10 C11 H11 108.6
C13 C12 C11 110.2(3)
C13 C12 H12A 109.6
C11 C12 H12A 109.6
C13 C12 H12B 109.6
C11 C12 H12B 109.6
H12A C12 H12B 108.1
C17 C16 C15 116.8(4)
C17 C16 H16 121.6
C15 C16 H16 121.6
C16 C17 C18 120.7(3)
C16 C17 N1 130.7(3)
C18 C17 N1 108.5(3)
O2 C2 N1 126.0(3)
O2 C2 C3 125.4(3)
N1 C2 C3 108.3(3)
O5 C5 N9 114.9(3)
O5 C5 C4 110.7(3)
N9 C5 C4 105.2(3)
O5 C5 C6 115.1(3)
N9 C5 C6 102.9(3)
C4 C5 C6 107.2(3)
C5 C4 C3 102.9(3)
C5 C4 C11 106.1(3)
C3 C4 C11 112.3(3)
C5 C4 H18 111.7
C3 C4 H18 111.7
C11 C4 H18 111.7
N1 C23 H23A 109.5
N1 C23 H23B 109.5
H23A C23 H23B 109.5
N1 C23 H23C 109.5
H23A C23 H23C 109.5
H23B C23 H23C 109.5

loop_
_geom_bond_atom_site_label_1
_geom_bond_atom_site_label_2
_geom_bond_distance
O3 C6 1.418(4)
O3 C3 1.455(4)
O7 C7 1.407(4)
O7 H7 0.8400
O8 C8 1.214(5)
O2 C2 1.240(4)
O6 C6 1.386(4)
O6 H6 0.8400
O5 C5 1.398(4)
O5 H5 0.8400
N9 C8 1.357(5)
N9 C5 1.460(4)
N9 C10 1.487(4)
N1 C2 1.357(5)
N1 C17 1.423(5)
N1 C23 1.457(5)
C15 C14 1.401(6)
C15 C16 1.404(5)
C15 H15 0.9500
C14 C13 1.388(5)
C14 H14 0.9500
C13 C18 1.364(5)
C13 C12 1.512(5)
C18 C17 1.394(5)
C18 C3 1.466(5)
C3 C2 1.544(4)
C3 C4 1.551(5)
C6 C7 1.520(5)
C6 C5 1.559(5)
C7 C8 1.536(5)
C7 H7A 1.0000
C10 C21 1.523(5)
C10 C22 1.536(4)
C10 C11 1.578(5)
C22 H22A 0.9800
C22 H22B 0.9800
C22 H22C 0.9800
C21 H21A 0.9800
C21 H21B 0.9800
C21 H21C 0.9800
C11 C4 1.559(4)
C11 C12 1.570(5)
C11 H11 1.0000
C12 H12A 0.9900
C12 H12B 0.9900
C16 C17 1.373(6)
C16 H16 0.9500
C5 C4 1.532(5)
C4 H18 1.0000
C23 H23A 0.9800
C23 H23B 0.9800
C23 H23C 0.9800

loop_
_geom_hbond_atom_site_label_D
_geom_hbond_atom_site_label_H
_geom_hbond_atom_site_label_A
_geom_hbond_distance_DH
_geom_hbond_distance_HA
_geom_hbond_distance_DA
_geom_hbond_angle_DHA
_geom_hbond_site_symmetry_A
O6 H6 O7 0.84 2.49 3.162(4) 137.3 2
O6 H6 O2 0.84 2.17 2.813(4) 132.9 .
O7 H7 O6 0.84 2.14 2.618(3) 115.7 .
O5 H5 O2 0.84 1.91 2.719(3) 162.7 2_545
O7 H7 O5 0.84 2.32 2.895(3) 126.2 2_545

loop_
_geom_torsion_atom_site_label_1
_geom_torsion_atom_site_label_2
_geom_torsion_atom_site_label_3
_geom_torsion_atom_site_label_4
_geom_torsion
C16 C15 C14 C13 -4.2(7)
C15 C14 C13 C18 -0.4(6)
C15 C14 C13 C12 174.8(4)
C14 C13 C18 C17 5.2(5)
C12 C13 C18 C17 -170.7(3)
C14 C13 C18 C3 174.6(3)
C12 C13 C18 C3 -1.3(5)
C6 O3 C3 C18 -158.5(3)
C6 O3 C3 C2 89.6(3)
C6 O3 C3 C4 -36.5(3)
C13 C18 C3 O3 77.8(4)
C17 C18 C3 O3 -111.7(3)
C13 C18 C3 C2 -166.3(3)
C17 C18 C3 C2 4.2(4)
C13 C18 C3 C4 -39.9(5)
C17 C18 C3 C4 130.6(3)
C3 O3 C6 O6 -93.0(3)
C3 O3 C6 C7 144.7(3)
C3 O3 C6 C5 32.6(3)
O6 C6 C7 O7 26.9(4)
O3 C6 C7 O7 152.0(3)
C5 C6 C7 O7 -97.0(3)
O6 C6 C7 C8 145.8(3)
O3 C6 C7 C8 -89.1(3)
C5 C6 C7 C8 21.8(3)
C5 N9 C8 O8 -177.2(4)
C10 N9 C8 O8 -31.6(6)
C5 N9 C8 C7 3.3(4)
C10 N9 C8 C7 148.9(3)
O7 C7 C8 O8 -73.6(4)
C6 C7 C8 O8 164.4(3)
O7 C7 C8 N9 105.9(3)
C6 C7 C8 N9 -16.1(4)
C8 N9 C10 C21 139.2(3)
C5 N9 C10 C21 -73.5(3)
C8 N9 C10 C22 16.8(5)
C5 N9 C10 C22 164.1(3)
C8 N9 C10 C11 -105.1(4)
C5 N9 C10 C11 42.1(3)
N9 C10 C11 C4 -36.7(3)
C21 C10 C11 C4 79.1(3)
C22 C10 C11 C4 -157.8(3)
N9 C10 C11 C12 88.3(3)
C21 C10 C11 C12 -155.8(3)
C22 C10 C11 C12 -32.7(4)
C18 C13 C12 C11 45.0(4)
C14 C13 C12 C11 -130.4(4)
C4 C11 C12 C13 -48.7(4)
C10 C11 C12 C13 -166.2(3)
C14 C15 C16 C17 4.0(7)
C15 C16 C17 C18 0.7(6)
C15 C16 C17 N1 -174.2(4)
C13 C18 C17 C16 -5.4(6)
C3 C18 C17 C16 -176.4(4)
C13 C18 C17 N1 170.5(3)
C3 C18 C17 N1 -0.4(4)
C2 N1 C17 C16 171.2(4)
C23 N1 C17 C16 -0.6(6)
C2 N1 C17 C18 -4.2(4)
C23 N1 C17 C18 -176.0(4)
C17 N1 C2 O2 -178.8(3)
C23 N1 C2 O2 -7.0(6)
C17 N1 C2 C3 6.9(4)
C23 N1 C2 C3 178.6(3)
O3 C3 C2 O2 -62.7(4)
C18 C3 C2 O2 178.9(3)
C4 C3 C2 O2 55.8(5)
O3 C3 C2 N1 111.7(3)
C18 C3 C2 N1 -6.7(4)
C4 C3 C2 N1 -129.8(3)
C8 N9 C5 O5 -115.2(3)
C10 N9 C5 O5 92.2(4)
C8 N9 C5 C4 122.7(3)
C10 N9 C5 C4 -29.9(3)
C8 N9 C5 C6 10.6(4)
C10 N9 C5 C6 -142.0(3)
O6 C6 C5 O5 -14.6(4)
O3 C6 C5 O5 -139.7(3)
C7 C6 C5 O5 105.7(3)
O6 C6 C5 N9 -140.3(3)
O3 C6 C5 N9 94.6(3)
C7 C6 C5 N9 -20.0(3)
O6 C6 C5 C4 109.0(3)
O3 C6 C5 C4 -16.1(3)
C7 C6 C5 C4 -130.6(3)
O5 C5 C4 C3 121.5(3)
N9 C5 C4 C3 -113.8(3)
C6 C5 C4 C3 -4.8(3)
O5 C5 C4 C11 -120.4(3)
N9 C5 C4 C11 4.4(3)
C6 C5 C4 C11 113.4(3)
O3 C3 C4 C5 23.6(3)
C18 C3 C4 C5 145.4(3)
C2 C3 C4 C5 -96.8(3)
O3 C3 C4 C11 -90.1(3)
C18 C3 C4 C11 31.7(4)
C2 C3 C4 C11 149.5(3)
C12 C11 C4 C5 -102.3(4)
C10 C11 C4 C5 20.3(3)
C12 C11 C4 C3 9.4(4)
C10 C11 C4 C3 132.0(3)
